data_1554695
loop_
_publ_author_name
'Maehara, Takeshi'
'Sekiya, Ryo'
'Harada, Kentaro'
'Haino, Takeharu'

_publ_section_title
;
 Tunable enforced cavities inside self-assembled capsules
;
_journal_issue 10
_journal_name_full 'Organic Chemistry Frontiers'
_journal_page_first 1561
_journal_paper_doi 10.1039/C9QO00010K
_journal_volume 6
_journal_year 2019
_chemical_formula_moiety 'C38 H36 Cu N4, B F4, 2(C2 Cl2)'
_chemical_formula_sum 'C40 H40 B Cl4 Cu F4 N4'
_chemical_formula_weight 868.92
_space_group_IT_number 2
_space_group_name_Hall '-P 1'
_space_group_name_H-M_alt 'P -1'
_symmetry_cell_setting triclinic
_symmetry_Int_Tables_number 2
_symmetry_space_group_name_Hall '-P 1'
_symmetry_space_group_name_H-M 'P -1'
_atom_sites_solution_hydrogens geom
_audit_creation_date 2018-12-22T13:28:58-00:00
_audit_creation_method 'WinGX routine CIF_UPDATE'
_audit_update_record
;
2018-12-22 deposited with the CCDC.
2019-01-30 downloaded from the CCDC.
;
_cell_angle_alpha 106.9560(10)
_cell_angle_beta 100.9380(10)
_cell_angle_gamma 91.7170(10)
_cell_formula_units_Z 2
_cell_length_a 10.7588(7)
_cell_length_b 13.1415(8)
_cell_length_c 15.3390(10)
_cell_measurement_reflns_used 4341
_cell_measurement_temperature 123(2)
_cell_measurement_theta_max 29.232
_cell_measurement_theta_min 1.806
_cell_volume 2028.3(2)
_computing_cell_refinement 'Bruker SAINT'
_computing_data_collection 'Bruker APEX2'
_computing_data_reduction 'SHELXS-2013 (Sheldrick, 2013)'
_computing_structure_refinement 'SHELXL-2013 (Sheldrick, 2013)'
_diffrn_ambient_temperature 123(2)
_diffrn_measured_fraction_theta_full 0.978
_diffrn_measured_fraction_theta_max 0.862
_diffrn_measurement_device_type 'Bluker APEX-II CCD'
_diffrn_measurement_method '\w scans'
_diffrn_radiation_monochromator graphite
_diffrn_radiation_source 'sealed tube'
_diffrn_radiation_type MoK\a
_diffrn_radiation_wavelength 0.71073
_diffrn_reflns_av_R_equivalents 0.0105
_diffrn_reflns_av_unetI/netI 0.0213
_diffrn_reflns_limit_h_max 14
_diffrn_reflns_limit_h_min -14
_diffrn_reflns_limit_k_max 16
_diffrn_reflns_limit_k_min -17
_diffrn_reflns_limit_l_max 20
_diffrn_reflns_limit_l_min -7
_diffrn_reflns_number 12227
_diffrn_reflns_theta_full 25.242
_diffrn_reflns_theta_max 29.232
_diffrn_reflns_theta_min 1.806
_exptl_absorpt_coefficient_mu 0.855
_exptl_absorpt_correction_type none
_exptl_crystal_colour 'dark red'
_exptl_crystal_density_diffrn 1.421
_exptl_crystal_description block
_exptl_crystal_F_000 890
_exptl_crystal_size_max 0.37
_exptl_crystal_size_mid 0.22
_exptl_crystal_size_min 0.11
_refine_diff_density_max 0.84
_refine_diff_density_min -0.846
_refine_diff_density_rms 0.056
_refine_ls_extinction_method none
_refine_ls_goodness_of_fit_ref 1.01
_refine_ls_hydrogen_treatment constr
_refine_ls_matrix_type full
_refine_ls_number_parameters 491
_refine_ls_number_reflns 9477
_refine_ls_number_restraints 0
_refine_ls_restrained_S_all 1.01
_refine_ls_R_factor_all 0.0384
_refine_ls_R_factor_gt 0.034
_refine_ls_shift/su_max 0.000
_refine_ls_shift/su_mean 0.000
_refine_ls_structure_factor_coef Fsqd
_refine_ls_weighting_details
;
 w=1/[\s^2^(Fo^2^)+(0.0463P)^2^+1.3239P]
 where P=(Fo^2^+2Fc^2^)/3
;
_refine_ls_weighting_scheme calc
_refine_ls_wR_factor_gt 0.0882
_refine_ls_wR_factor_ref 0.0912
_reflns_Friedel_coverage 0
_reflns_number_gt 8517
_reflns_number_total 9477
_reflns_threshold_expression 'I > 2\s(I)'
_cod_data_source_file c9qo00010k2.cif
_cod_data_source_block model_complex
_cod_database_code 1554695
_shelxl_version_number 2013-2

loop_
_symmetry_equiv_pos_as_xyz
'x, y, z'
'-x, -y, -z'

loop_
_atom_site_label
_atom_site_type_symbol
_atom_site_fract_x
_atom_site_fract_y
_atom_site_fract_z
_atom_site_U_iso_or_equiv
_atom_site_adp_type
_atom_site_occupancy
_atom_site_site_symmetry_order
_atom_site_calc_flag
_atom_site_refinement_flags_posn
_atom_site_refinement_flags_adp
Cl3 Cl 0.76320(6) 0.34549(5) 0.56153(5) 0.05510(15) Uani 1 1 d . .
Cl4 Cl 0.68228(6) 0.36741(5) 0.73746(5) 0.05682(16) Uani 1 1 d . .
F1 F 0.08250(11) 0.24259(9) 0.71956(7) 0.0332(2) Uani 1 1 d . .
F3 F -0.00285(12) 0.26163(9) 0.84650(8) 0.0401(3) Uani 1 1 d . .
F4 F -0.06788(11) 0.11661(10) 0.71762(9) 0.0416(3) Uani 1 1 d . .
F2 F 0.13001(11) 0.13235(10) 0.80835(7) 0.0384(3) Uani 1 1 d . .
B1 B 0.03470(18) 0.18711(15) 0.77288(12) 0.0239(4) Uani 1 1 d . .
C40 C 0.7856(2) 0.30909(19) 0.66542(19) 0.0508(6) Uani 1 1 d . .
H40A H 0.772 0.2304 0.6493 0.061 Uiso 1 1 calc R U
H40B H 0.8744 0.3312 0.7 0.061 Uiso 1 1 calc R U
Cu1 Cu 0.05203(2) 0.20093(2) 0.27783(2) 0.01886(6) Uani 1 1 d . .
N2 N 0.10067(12) 0.13443(10) 0.15477(9) 0.0183(2) Uani 1 1 d . .
N3 N 0.19205(12) 0.23177(10) 0.39744(9) 0.0175(2) Uani 1 1 d . .
N4 N -0.04348(12) 0.13750(10) 0.35109(8) 0.0170(2) Uani 1 1 d . .
N1 N 0.00588(12) 0.31968(10) 0.21931(9) 0.0182(2) Uani 1 1 d . .
C6 C 0.09998(14) 0.20214(12) 0.10306(10) 0.0190(3) Uani 1 1 d . .
C26 C -0.16380(14) 0.09277(12) 0.32452(10) 0.0182(3) Uani 1 1 d . .
H26 H -0.2066 0.0827 0.262 0.022 Uiso 1 1 calc R U
C25 C -0.22970(14) 0.06028(12) 0.38322(10) 0.0178(3) Uani 1 1 d . .
C17 C 0.31274(14) 0.27533(12) 0.41348(11) 0.0208(3) Uani 1 1 d . .
C23 C -0.04010(15) 0.12093(13) 0.50297(10) 0.0205(3) Uani 1 1 d . .
H23 H 0.0047 0.1316 0.5651 0.025 Uiso 1 1 calc R U
C21 C 0.15352(14) 0.19616(12) 0.46318(10) 0.0176(3) Uani 1 1 d . .
C10 C 0.14569(14) 0.03906(12) 0.12561(10) 0.0198(3) Uani 1 1 d . .
H10 H 0.1451 -0.008 0.1623 0.024 Uiso 1 1 calc R U
C20 C 0.23475(15) 0.20114(13) 0.54679(10) 0.0214(3) Uani 1 1 d . .
H20 H 0.2057 0.1754 0.5919 0.026 Uiso 1 1 calc R U
C9 C 0.19345(15) 0.00494(13) 0.04436(10) 0.0212(3) Uani 1 1 d . .
C5 C 0.04941(14) 0.30625(12) 0.13989(10) 0.0191(3) Uani 1 1 d . .
C22 C 0.01897(14) 0.14986(11) 0.43935(10) 0.0169(3) Uani 1 1 d . .
C24 C -0.16498(15) 0.07633(13) 0.47462(11) 0.0211(3) Uani 1 1 d . .
H24 H -0.2065 0.0567 0.5175 0.025 Uiso 1 1 calc R U
C32 C -0.40175(16) -0.05940(14) 0.25965(12) 0.0262(3) Uani 1 1 d . .
H32 H -0.3417 -0.079 0.221 0.031 Uiso 1 1 calc R U
C1 C -0.04612(14) 0.41059(12) 0.25572(11) 0.0206(3) Uani 1 1 d . .
C27 C -0.36338(14) 0.01282(12) 0.34887(11) 0.0193(3) Uani 1 1 d . .
C7 C 0.14234(17) 0.17301(14) 0.01977(11) 0.0257(3) Uani 1 1 d . .
H7 H 0.1394 0.2204 -0.0168 0.031 Uiso 1 1 calc R U
C16 C 0.20474(16) -0.18690(13) 0.04010(12) 0.0282(4) Uani 1 1 d . .
H16 H 0.1365 -0.1813 0.072 0.034 Uiso 1 1 calc R U
C29 C -0.57923(16) -0.00173(15) 0.37088(13) 0.0275(3) Uani 1 1 d . .
H29 H -0.64 0.0187 0.4089 0.033 Uiso 1 1 calc R U
C33 C -0.10232(16) 0.41460(13) 0.33980(11) 0.0246(3) Uani 1 1 d . .
H33 H -0.0462 0.3779 0.3786 0.03 Uiso 1 1 calc R U
C28 C -0.45347(15) 0.04122(13) 0.40419(11) 0.0235(3) Uani 1 1 d . .
H28 H -0.4287 0.0903 0.4651 0.028 Uiso 1 1 calc R U
C3 C -0.00359(17) 0.47973(14) 0.13484(13) 0.0291(4) Uani 1 1 d . .
H3 H -0.005 0.5356 0.107 0.035 Uiso 1 1 calc R U
C11 C 0.24909(16) -0.09868(13) 0.01793(11) 0.0242(3) Uani 1 1 d . .
C2 C -0.05196(16) 0.49220(13) 0.21458(12) 0.0272(3) Uani 1 1 d . .
H2 H -0.0887 0.5559 0.2409 0.033 Uiso 1 1 calc R U
C4 C 0.04662(16) 0.38573(14) 0.09621(12) 0.0255(3) Uani 1 1 d . .
H4 H 0.0787 0.3754 0.0409 0.031 Uiso 1 1 calc R U
C19 C 0.35919(15) 0.24463(14) 0.56283(11) 0.0253(3) Uani 1 1 d . .
H19 H 0.4171 0.2484 0.619 0.03 Uiso 1 1 calc R U
C31 C -0.52746(17) -0.10282(15) 0.22701(13) 0.0308(4) Uani 1 1 d . .
H31 H -0.5526 -0.1523 0.1664 0.037 Uiso 1 1 calc R U
C30 C -0.61637(16) -0.07409(14) 0.28271(13) 0.0284(4) Uani 1 1 d . .
H30 H -0.7021 -0.1039 0.2604 0.034 Uiso 1 1 calc R U
C15 C 0.25963(18) -0.28319(15) 0.01580(14) 0.0363(4) Uani 1 1 d . .
H15 H 0.2283 -0.3429 0.0309 0.044 Uiso 1 1 calc R U
C36 C 0.35085(15) 0.31202(14) 0.33671(12) 0.0264(3) Uani 1 1 d . .
H36 H 0.2714 0.3228 0.2958 0.032 Uiso 1 1 calc R U
C18 C 0.39792(15) 0.28246(14) 0.49625(12) 0.0257(3) Uani 1 1 d . .
H18 H 0.4825 0.3133 0.5069 0.031 Uiso 1 1 calc R U
C14 C 0.3595(2) -0.29236(17) -0.03024(14) 0.0424(5) Uani 1 1 d . .
H14 H 0.3966 -0.3581 -0.0468 0.051 Uiso 1 1 calc R U
C8 C 0.18864(17) 0.07474(14) -0.00926(11) 0.0279(3) Uani 1 1 d . .
H8 H 0.2175 0.0544 -0.0662 0.033 Uiso 1 1 calc R U
C34 C -0.1125(2) 0.52766(15) 0.40164(14) 0.0364(4) Uani 1 1 d . .
H34A H -0.0292 0.5686 0.4195 0.055 Uiso 1 1 calc R U
H34B H -0.1409 0.5237 0.4577 0.055 Uiso 1 1 calc R U
H34C H -0.174 0.5629 0.3672 0.055 Uiso 1 1 calc R U
C35 C -0.23381(18) 0.35082(16) 0.30624(14) 0.0343(4) Uani 1 1 d . .
H35A H -0.293 0.3887 0.2728 0.051 Uiso 1 1 calc R U
H35B H -0.2655 0.3433 0.3601 0.051 Uiso 1 1 calc R U
H35C H -0.2266 0.2799 0.2645 0.051 Uiso 1 1 calc R U
C13 C 0.4050(2) -0.20531(19) -0.05201(15) 0.0449(5) Uani 1 1 d . .
H13 H 0.474 -0.2113 -0.0832 0.054 Uiso 1 1 calc R U
C37 C 0.4181(2) 0.22614(16) 0.27680(14) 0.0366(4) Uani 1 1 d . .
H37A H 0.4989 0.2168 0.3144 0.055 Uiso 1 1 calc R U
H37B H 0.4344 0.248 0.2239 0.055 Uiso 1 1 calc R U
H37C H 0.3641 0.1585 0.2538 0.055 Uiso 1 1 calc R U
C12 C 0.35027(19) -0.10897(17) -0.02847(13) 0.0352(4) Uani 1 1 d . .
H12 H 0.3819 -0.0497 -0.044 0.042 Uiso 1 1 calc R U
C38 C 0.43423(19) 0.41793(16) 0.37384(16) 0.0380(4) Uani 1 1 d . .
H38A H 0.3923 0.4713 0.4148 0.057 Uiso 1 1 calc R U
H38B H 0.4473 0.4426 0.3215 0.057 Uiso 1 1 calc R U
H38C H 0.5166 0.4078 0.4089 0.057 Uiso 1 1 calc R U
Cl2 Cl 0.67429(6) 0.57718(5) 0.01375(5) 0.05798(16) Uani 1 1 d . .
Cl1 Cl 0.60679(7) 0.57629(6) 0.18954(5) 0.0698(2) Uani 1 1 d . .
C39 C 0.6456(3) 0.6541(2) 0.1224(2) 0.0636(8) Uani 1 1 d . .
H39A H 0.7225 0.7027 0.1575 0.076 Uiso 1 1 calc R U
H39B H 0.5752 0.6987 0.1115 0.076 Uiso 1 1 calc R U

loop_
_atom_site_aniso_label
_atom_site_aniso_U_11
_atom_site_aniso_U_22
_atom_site_aniso_U_33
_atom_site_aniso_U_23
_atom_site_aniso_U_13
_atom_site_aniso_U_12
Cl3 0.0385(3) 0.0600(4) 0.0761(4) 0.0313(3) 0.0157(3) 0.0174(2)
Cl4 0.0484(3) 0.0594(4) 0.0685(4) 0.0281(3) 0.0117(3) 0.0106(3)
F1 0.0389(6) 0.0398(6) 0.0224(5) 0.0107(4) 0.0095(4) -0.0058(5)
F3 0.0563(7) 0.0412(6) 0.0339(6) 0.0153(5) 0.0269(5) 0.0239(5)
F4 0.0316(6) 0.0427(7) 0.0506(7) 0.0179(6) 0.0045(5) -0.0072(5)
F2 0.0426(6) 0.0481(7) 0.0271(5) 0.0123(5) 0.0090(5) 0.0243(5)
B1 0.0247(9) 0.0303(9) 0.0204(8) 0.0105(7) 0.0086(7) 0.0063(7)
C40 0.0379(11) 0.0417(12) 0.0732(16) 0.0232(11) 0.0027(11) 0.0092(9)
Cu1 0.01958(10) 0.02425(10) 0.01515(9) 0.00790(7) 0.00637(7) 0.00203(7)
N2 0.0191(6) 0.0209(6) 0.0154(6) 0.0058(5) 0.0047(5) 0.0012(5)
N3 0.0157(6) 0.0190(6) 0.0178(6) 0.0047(5) 0.0052(5) 0.0015(4)
N4 0.0179(6) 0.0184(6) 0.0140(6) 0.0034(4) 0.0047(5) 0.0007(5)
N1 0.0157(6) 0.0213(6) 0.0164(6) 0.0049(5) 0.0019(5) 0.0006(5)
C6 0.0191(7) 0.0227(7) 0.0159(7) 0.0070(5) 0.0033(5) 0.0005(5)
C26 0.0191(7) 0.0196(7) 0.0143(6) 0.0030(5) 0.0033(5) 0.0006(5)
C25 0.0167(7) 0.0175(7) 0.0192(7) 0.0043(5) 0.0060(5) 0.0021(5)
C17 0.0179(7) 0.0220(7) 0.0228(7) 0.0062(6) 0.0057(6) 0.0017(5)
C23 0.0204(7) 0.0267(8) 0.0148(7) 0.0068(6) 0.0039(5) 0.0012(6)
C21 0.0174(7) 0.0179(7) 0.0166(7) 0.0024(5) 0.0057(5) 0.0027(5)
C10 0.0212(7) 0.0214(7) 0.0173(7) 0.0060(5) 0.0051(6) 0.0011(6)
C20 0.0209(7) 0.0268(8) 0.0159(7) 0.0047(6) 0.0051(6) 0.0025(6)
C9 0.0208(7) 0.0241(8) 0.0170(7) 0.0035(6) 0.0045(6) 0.0015(6)
C5 0.0172(7) 0.0212(7) 0.0182(7) 0.0060(5) 0.0026(5) 0.0004(5)
C22 0.0176(7) 0.0176(7) 0.0155(6) 0.0038(5) 0.0050(5) 0.0025(5)
C24 0.0209(7) 0.0256(8) 0.0195(7) 0.0085(6) 0.0081(6) 0.0005(6)
C32 0.0207(8) 0.0274(8) 0.0273(8) 0.0021(6) 0.0076(6) 0.0002(6)
C1 0.0163(7) 0.0218(7) 0.0211(7) 0.0041(6) 0.0014(5) 0.0013(5)
C27 0.0171(7) 0.0203(7) 0.0219(7) 0.0080(6) 0.0050(6) 0.0009(5)
C7 0.0344(9) 0.0286(8) 0.0186(7) 0.0112(6) 0.0095(6) 0.0063(7)
C16 0.0229(8) 0.0250(8) 0.0297(9) 0.0013(7) -0.0005(7) 0.0012(6)
C29 0.0193(7) 0.0372(9) 0.0330(9) 0.0173(7) 0.0116(7) 0.0041(6)
C33 0.0245(8) 0.0261(8) 0.0224(8) 0.0047(6) 0.0068(6) 0.0058(6)
C28 0.0219(7) 0.0289(8) 0.0223(7) 0.0096(6) 0.0076(6) 0.0015(6)
C3 0.0336(9) 0.0243(8) 0.0329(9) 0.0145(7) 0.0062(7) 0.0025(7)
C11 0.0246(8) 0.0265(8) 0.0170(7) 0.0005(6) 0.0026(6) 0.0041(6)
C2 0.0274(8) 0.0211(8) 0.0323(9) 0.0071(6) 0.0053(7) 0.0045(6)
C4 0.0288(8) 0.0275(8) 0.0243(8) 0.0124(6) 0.0078(6) 0.0026(6)
C19 0.0193(7) 0.0335(9) 0.0189(7) 0.0040(6) 0.0004(6) 0.0016(6)
C31 0.0236(8) 0.0308(9) 0.0308(9) 0.0017(7) 0.0015(7) -0.0035(7)
C30 0.0172(7) 0.0314(9) 0.0391(10) 0.0166(7) 0.0033(7) -0.0021(6)
C15 0.0334(10) 0.0235(8) 0.0397(10) 0.0001(7) -0.0071(8) 0.0018(7)
C36 0.0184(7) 0.0342(9) 0.0307(8) 0.0164(7) 0.0056(6) -0.0015(6)
C18 0.0165(7) 0.0316(9) 0.0261(8) 0.0057(6) 0.0027(6) -0.0015(6)
C14 0.0467(12) 0.0330(10) 0.0341(10) -0.0064(8) 0.0003(9) 0.0172(9)
C8 0.0349(9) 0.0345(9) 0.0179(7) 0.0086(6) 0.0122(7) 0.0084(7)
C34 0.0412(11) 0.0325(9) 0.0314(9) 0.0002(7) 0.0121(8) 0.0096(8)
C35 0.0274(9) 0.0407(10) 0.0359(10) 0.0096(8) 0.0131(7) 0.0010(7)
C13 0.0460(12) 0.0544(13) 0.0333(10) 0.0037(9) 0.0179(9) 0.0224(10)
C37 0.0428(11) 0.0399(10) 0.0314(9) 0.0108(8) 0.0194(8) -0.0020(8)
C12 0.0390(10) 0.0403(10) 0.0283(9) 0.0069(8) 0.0159(8) 0.0117(8)
C38 0.0344(10) 0.0297(9) 0.0554(12) 0.0180(9) 0.0151(9) -0.0002(7)
Cl2 0.0476(3) 0.0579(4) 0.0794(4) 0.0289(3) 0.0263(3) 0.0089(3)
Cl1 0.0671(4) 0.0734(4) 0.0549(4) -0.0087(3) 0.0241(3) 0.0017(3)
C39 0.0648(16) 0.0362(12) 0.0683(17) 0.0011(11) -0.0150(13) 0.0068(11)

loop_
_atom_type_symbol
_atom_type_description
_atom_type_scat_dispersion_real
_atom_type_scat_dispersion_imag
_atom_type_scat_source
C C 0.0033 0.0016 'International Tables Vol C Tables 4.2.6.8 and 6.1.1.4'
H H 0 0 'International Tables Vol C Tables 4.2.6.8 and 6.1.1.4'
B B 0.0013 0.0007 'International Tables Vol C Tables 4.2.6.8 and 6.1.1.4'
N N 0.0061 0.0033 'International Tables Vol C Tables 4.2.6.8 and 6.1.1.4'
F F 0.0171 0.0103 'International Tables Vol C Tables 4.2.6.8 and 6.1.1.4'
Cu Cu 0.3201 1.2651 'International Tables Vol C Tables 4.2.6.8 and 6.1.1.4'
Cl Cl 0.1484 0.1585 'International Tables Vol C Tables 4.2.6.8 and 6.1.1.4'

loop_
_geom_angle_atom_site_label_1
_geom_angle_atom_site_label_2
_geom_angle_atom_site_label_3
_geom_angle
F4 B1 F2 110.49(15)
F4 B1 F3 110.54(15)
F2 B1 F3 109.28(14)
F4 B1 F1 109.33(14)
F2 B1 F1 109.12(14)
F3 B1 F1 108.02(14)
Cl4 C40 Cl3 112.56(12)
N4 Cu1 N2 130.55(5)
N4 Cu1 N1 129.10(5)
N2 Cu1 N1 81.96(5)
N4 Cu1 N3 81.95(5)
N2 Cu1 N3 117.93(5)
N1 Cu1 N3 120.17(5)
C10 N2 C6 118.99(13)
C10 N2 Cu1 127.47(10)
C6 N2 Cu1 113.06(10)
C17 N3 C21 119.38(13)
C17 N3 Cu1 128.48(11)
C21 N3 Cu1 112.02(9)
C26 N4 C22 118.37(13)
C26 N4 Cu1 126.92(10)
C22 N4 Cu1 114.48(10)
C1 N1 C5 119.48(13)
C1 N1 Cu1 128.03(11)
C5 N1 Cu1 111.95(10)
N2 C6 C7 120.93(14)
N2 C6 C5 115.93(13)
C7 C6 C5 123.13(14)
N4 C26 C25 123.86(13)
C24 C25 C26 116.94(13)
C24 C25 C27 122.46(13)
C26 C25 C27 120.59(13)
N3 C17 C18 120.70(15)
N3 C17 C36 116.93(14)
C18 C17 C36 122.35(14)
C24 C23 C22 119.18(14)
N3 C21 C20 122.20(14)
N3 C21 C22 115.46(13)
C20 C21 C22 122.34(14)
N2 C10 C9 123.68(14)
C19 C20 C21 118.47(15)
C8 C9 C10 116.40(15)
C8 C9 C11 121.94(14)
C10 C9 C11 121.64(14)
N1 C5 C4 121.74(15)
N1 C5 C6 115.62(13)
C4 C5 C6 122.64(14)
N4 C22 C23 121.56(13)
N4 C22 C21 115.63(13)
C23 C22 C21 122.81(13)
C23 C24 C25 120.04(14)
C31 C32 C27 120.39(15)
N1 C1 C2 121.06(15)
N1 C1 C33 115.74(14)
C2 C1 C33 123.13(15)
C28 C27 C32 118.84(14)
C28 C27 C25 120.74(14)
C32 C27 C25 120.41(14)
C8 C7 C6 119.43(15)
C15 C16 C11 120.56(18)
C30 C29 C28 120.37(15)
C1 C33 C34 114.40(15)
C1 C33 C35 108.64(14)
C34 C33 C35 110.32(15)
C29 C28 C27 120.50(15)
C4 C3 C2 119.60(16)
C16 C11 C12 118.49(16)
C16 C11 C9 121.47(15)
C12 C11 C9 120.03(16)
C3 C2 C1 119.37(16)
C3 C4 C5 118.68(15)
C18 C19 C20 119.29(15)
C32 C31 C30 120.30(16)
C29 C30 C31 119.59(15)
C14 C15 C16 120.4(2)
C17 C36 C38 112.70(15)
C17 C36 C37 110.56(14)
C38 C36 C37 110.19(15)
C19 C18 C17 119.96(15)
C13 C14 C15 119.67(18)
C7 C8 C9 120.52(15)
C14 C13 C12 120.4(2)
C13 C12 C11 120.5(2)
Cl1 C39 Cl2 112.93(14)

loop_
_geom_bond_atom_site_label_1
_geom_bond_atom_site_label_2
_geom_bond_distance
Cl3 C40 1.770(3)
Cl4 C40 1.751(3)
F1 B1 1.396(2)
F3 B1 1.396(2)
F4 B1 1.386(2)
F2 B1 1.388(2)
Cu1 N4 1.9866(12)
Cu1 N2 2.0102(13)
Cu1 N1 2.0449(13)
Cu1 N3 2.0690(13)
N2 C10 1.341(2)
N2 C6 1.3530(19)
N3 C17 1.3515(19)
N3 C21 1.3528(19)
N4 C26 1.3423(19)
N4 C22 1.3530(19)
N1 C1 1.350(2)
N1 C5 1.3530(19)
C6 C7 1.390(2)
C6 C5 1.482(2)
C26 C25 1.394(2)
C25 C24 1.394(2)
C25 C27 1.484(2)
C17 C18 1.395(2)
C17 C36 1.513(2)
C23 C24 1.386(2)
C23 C22 1.392(2)
C21 C20 1.391(2)
C21 C22 1.489(2)
C10 C9 1.396(2)
C20 C19 1.388(2)
C9 C8 1.395(2)
C9 C11 1.482(2)
C5 C4 1.394(2)
C32 C31 1.391(2)
C32 C27 1.396(2)
C1 C2 1.392(2)
C1 C33 1.513(2)
C27 C28 1.396(2)
C7 C8 1.379(2)
C16 C15 1.394(2)
C16 C11 1.395(3)
C29 C30 1.384(3)
C29 C28 1.391(2)
C33 C34 1.532(2)
C33 C35 1.539(2)
C3 C4 1.380(2)
C3 C2 1.387(3)
C11 C12 1.399(2)
C19 C18 1.382(2)
C31 C30 1.390(3)
C15 C14 1.383(3)
C36 C38 1.528(2)
C36 C37 1.529(3)
C14 C13 1.383(3)
C13 C12 1.392(3)
Cl2 C39 1.768(3)
Cl1 C39 1.742(3)
